data_7117428
loop_
_publ_author_name
'Alexander Hinz'
'Axel Schulz'
'Alexander Villinger'

_publ_section_title
;
 Accessing heavy allyl-analogous [(TerN)2E]- (E = Sb, Bi) ions and their
 reactivity towards ECl3
;
_journal_name_full Chem.Commun.
_journal_page_first 11437
_journal_paper_doi 10.1039/C5cc04355G
_journal_volume 51
_journal_year 2015
_chemical_formula_moiety 'C52 H58 Bi Cl Mg N2 O, C6 H6'
_chemical_formula_sum 'C58 H64 Bi Cl Mg N2 O'
_chemical_formula_weight 1073.85
_chemical_name_systematic
;
 ?
;
_space_group_crystal_system monoclinic
_space_group_IT_number 14
_space_group_name_Hall '-P 2yn'
_space_group_name_H-M_alt 'P 1 21/n 1'
_symmetry_space_group_name_Hall '-P 2yn'
_symmetry_space_group_name_H-M 'P 1 21/n 1'
_atom_sites_solution_hydrogens geom
_audit_creation_method SHELXL-2013
_audit_update_record
;
2015-04-13 deposited with the CCDC.
2015-06-12 downloaded from the CCDC.
;
_cell_angle_alpha 90
_cell_angle_beta 106.645(3)
_cell_angle_gamma 90
_cell_formula_units_Z 4
_cell_length_a 13.7359(12)
_cell_length_b 16.6363(10)
_cell_length_c 23.257(2)
_cell_measurement_reflns_used 9980
_cell_measurement_temperature 173(2)
_cell_measurement_theta_max 26.92
_cell_measurement_theta_min 2.35
_cell_volume 5091.9(7)
_computing_cell_refinement 'Bruker Apex V7.51A'
_computing_data_collection 'Bruker Apex V7.51A'
_computing_data_reduction 'Bruker SAINT'
_computing_molecular_graphics 'ORTEP-3v2.01 (Farrugia, 1997)'
_computing_publication_material SHELXL-2013
_computing_structure_refinement 'SHELXL-2013 (Sheldrick, 2013)'
_computing_structure_solution 'SHELXS-2013 (Sheldrick, 2013)'
_diffrn_ambient_temperature 173(2)
_diffrn_measured_fraction_theta_full 0.999
_diffrn_measured_fraction_theta_max 0.999
_diffrn_measurement_device_type 'Bruker Apex Kappa II-CCD-diffractometer'
_diffrn_measurement_method 'phi and omega scans'
_diffrn_radiation_monochromator graphite
_diffrn_radiation_source 'sealed tube'
_diffrn_radiation_type MoK\a
_diffrn_radiation_wavelength 0.71073
_diffrn_reflns_av_R_equivalents 0.0427
_diffrn_reflns_av_unetI/netI 0.0452
_diffrn_reflns_laue_measured_fraction_full 0.999
_diffrn_reflns_laue_measured_fraction_max 0.999
_diffrn_reflns_limit_h_max 20
_diffrn_reflns_limit_h_min -20
_diffrn_reflns_limit_k_max 23
_diffrn_reflns_limit_k_min -25
_diffrn_reflns_limit_l_max 35
_diffrn_reflns_limit_l_min -35
_diffrn_reflns_number 106709
_diffrn_reflns_point_group_measured_fraction_full 0.999
_diffrn_reflns_point_group_measured_fraction_max 0.999
_diffrn_reflns_theta_full 25.242
_diffrn_reflns_theta_max 32.499
_diffrn_reflns_theta_min 2.354
_exptl_absorpt_coefficient_mu 3.568
_exptl_absorpt_correction_T_max 0.7464
_exptl_absorpt_correction_T_min 0.6596
_exptl_absorpt_correction_type multi-scan
_exptl_absorpt_process_details '(SADABS; Sheldrick, 2004)'
_exptl_crystal_colour blue
_exptl_crystal_density_diffrn 1.401
_exptl_crystal_description block
_exptl_crystal_F_000 2184
_exptl_crystal_size_max 0.230
_exptl_crystal_size_mid 0.170
_exptl_crystal_size_min 0.120
_refine_diff_density_max 1.894
_refine_diff_density_min -1.846
_refine_diff_density_rms 0.097
_refine_ls_extinction_coef .
_refine_ls_extinction_method none
_refine_ls_goodness_of_fit_ref 1.014
_refine_ls_hydrogen_treatment constr
_refine_ls_matrix_type full
_refine_ls_number_parameters 638
_refine_ls_number_reflns 18429
_refine_ls_number_restraints 69
_refine_ls_restrained_S_all 1.015
_refine_ls_R_factor_all 0.0667
_refine_ls_R_factor_gt 0.0377
_refine_ls_shift/su_max 0.004
_refine_ls_shift/su_mean 0.000
_refine_ls_structure_factor_coef Fsqd
_refine_ls_weighting_details 'w=1/[\s^2^(Fo^2^)+(0.0308P)^2^+4.7251P] where P=(Fo^2^+2Fc^2^)/3'
_refine_ls_weighting_scheme calc
_refine_ls_wR_factor_gt 0.0726
_refine_ls_wR_factor_ref 0.0818
_reflns_Friedel_coverage 0.000
_reflns_friedel_fraction_full .
_reflns_friedel_fraction_max .
_reflns_number_gt 13294
_reflns_number_total 18429
_reflns_threshold_expression 'I > 2\s(I)'
_cod_data_source_file c5cc04355g2.cif
_cod_data_source_block ah066b_2
_cod_database_code 7117428
_shelx_space_group_comment
;
The symmetry employed for this shelxl refinement is uniquely defined
by the following loop, which should always be used as a source of
symmetry information in preference to the above space-group names.
They are only intended as comments.
;
_shelx_estimated_absorpt_t_min 0.494
_shelx_estimated_absorpt_t_max 0.674
_shelxl_version_number 2013-4

loop_
_space_group_symop_operation_xyz
'x, y, z'
'-x+1/2, y+1/2, -z+1/2'
'-x, -y, -z'
'x-1/2, -y-1/2, z-1/2'

loop_
_atom_site_label
_atom_site_type_symbol
_atom_site_fract_x
_atom_site_fract_y
_atom_site_fract_z
_atom_site_U_iso_or_equiv
_atom_site_adp_type
_atom_site_occupancy
_atom_site_site_symmetry_order
_atom_site_calc_flag
_atom_site_refinement_flags_posn
_atom_site_refinement_flags_adp
_atom_site_refinement_flags_occupancy
_atom_site_disorder_assembly
_atom_site_disorder_group
Bi1 Bi 1.03361(2) 0.04247(2) 0.19880(2) 0.03148(4) Uani 1 1 d . . . . .
Cl1 Cl 0.80429(6) 0.21641(4) 0.27595(4) 0.04098(16) Uani 1 1 d . . . . .
Mg1 Mg 0.85890(6) 0.09443(5) 0.25117(4) 0.02796(18) Uani 1 1 d . . . . .
N1 N 0.89994(15) 0.10849(12) 0.17279(10) 0.0271(4) Uani 1 1 d . . . . .
N2 N 0.98598(15) 0.02033(13) 0.27480(9) 0.0267(4) Uani 1 1 d . . . . .
C1A C 0.8819(6) 0.1662(5) 0.1250(4) 0.0337(5) Uani 0.507(6) 1 d DG . P A 1
C2A C 0.9615(4) 0.2142(5) 0.1193(3) 0.0337(8) Uani 0.507(6) 1 d DG . P A 1
C3A C 0.9421(3) 0.2785(4) 0.0795(2) 0.0349(7) Uani 0.507(6) 1 d DG . P A 1
H3A H 0.9964 0.3112 0.0755 0.042 Uiso 0.507(6) 1 calc R U P A 1
C4A C 0.8431(4) 0.2948(3) 0.0454(2) 0.0337(5) Uani 0.507(6) 1 d DG . P A 1
H4A H 0.8299 0.3388 0.0181 0.040 Uiso 0.507(6) 1 calc R U P A 1
C5A C 0.7636(3) 0.2469(3) 0.0511(3) 0.0337(8) Uani 0.507(6) 1 d DG . P A 1
H5A H 0.6960 0.2580 0.0278 0.040 Uiso 0.507(6) 1 calc R U P A 1
C6A C 0.7830(5) 0.1825(4) 0.0909(4) 0.0349(7) Uani 0.507(6) 1 d DG . P A 1
C16A C 0.6960(6) 0.1307(4) 0.0942(5) 0.0405(13) Uani 0.507(6) 1 d D . P A 1
C17A C 0.6842(5) 0.0522(5) 0.0723(5) 0.0460(18) Uani 0.507(6) 1 d D . P A 1
C18A C 0.5932(4) 0.0111(5) 0.0670(3) 0.0430(14) Uani 0.507(6) 1 d D . P A 1
H18A H 0.5857 -0.0423 0.0519 0.052 Uiso 0.507(6) 1 calc R U P A 1
C19A C 0.5139(4) 0.0469(5) 0.0833(3) 0.0405(13) Uani 0.507(6) 1 d D . P A 1
C20A C 0.5254(5) 0.1234(5) 0.1045(4) 0.0460(18) Uani 0.507(6) 1 d D . P A 1
H20A H 0.4708 0.1484 0.1152 0.055 Uiso 0.507(6) 1 calc R U P A 1
C21A C 0.6151(6) 0.1664(5) 0.1111(5) 0.0430(14) Uani 0.507(6) 1 d D . P A 1
C22A C 0.7667(9) 0.0102(9) 0.0522(8) 0.048(3) Uani 0.507(6) 1 d D . P A 1
H22A H 0.7356 -0.0230 0.0169 0.073 Uiso 0.507(6) 1 calc R U P A 1
H22B H 0.8067 -0.0240 0.0847 0.073 Uiso 0.507(6) 1 calc R U P A 1
H22C H 0.8111 0.0505 0.0420 0.073 Uiso 0.507(6) 1 calc R U P A 1
C23A C 0.4176(6) -0.0019(7) 0.0785(5) 0.075(2) Uani 0.507(6) 1 d D . P A 1
H23A H 0.3578 0.0322 0.0623 0.112 Uiso 0.507(6) 1 calc R U P A 1
H23B H 0.4182 -0.0213 0.1183 0.112 Uiso 0.507(6) 1 calc R U P A 1
H23C H 0.4150 -0.0478 0.0517 0.112 Uiso 0.507(6) 1 calc R U P A 1
C24A C 0.6197(11) 0.2529(5) 0.1314(8) 0.053(2) Uani 0.507(6) 1 d D . P A 1
H24A H 0.5769 0.2600 0.1583 0.079 Uiso 0.507(6) 1 calc R U P A 1
H24B H 0.5951 0.2880 0.0963 0.079 Uiso 0.507(6) 1 calc R U P A 1
H24C H 0.6901 0.2671 0.1527 0.079 Uiso 0.507(6) 1 calc R U P A 1
C1B C 0.8776(6) 0.1622(6) 0.1272(5) 0.0337(5) Uani 0.493(6) 1 d D . P A 2
C2B C 0.9481(6) 0.2119(6) 0.1083(4) 0.0337(8) Uani 0.493(6) 1 d D . P A 2
C3B C 0.9154(5) 0.2694(4) 0.0634(3) 0.0349(7) Uani 0.493(6) 1 d D . P A 2
H3B H 0.9636 0.3042 0.0540 0.042 Uiso 0.493(6) 1 calc R U P A 2
C4B C 0.8129(4) 0.2765(4) 0.0321(3) 0.0337(5) Uani 0.493(6) 1 d D . P A 2
H4B H 0.7903 0.3172 0.0027 0.040 Uiso 0.493(6) 1 calc R U P A 2
C5B C 0.7453(5) 0.2235(4) 0.0446(3) 0.0337(8) Uani 0.493(6) 1 d D . P A 2
H5B H 0.6764 0.2250 0.0209 0.040 Uiso 0.493(6) 1 calc R U P A 2
C6B C 0.7743(6) 0.1676(4) 0.0907(4) 0.0349(7) Uani 0.493(6) 1 d D . P A 2
C16B C 0.6931(6) 0.1123(5) 0.0961(6) 0.0427(14) Uani 0.493(6) 1 d D . P A 2
C17B C 0.6981(5) 0.0309(5) 0.0813(5) 0.0451(18) Uani 0.493(6) 1 d D . P A 2
C18B C 0.6184(5) -0.0203(5) 0.0834(3) 0.0442(15) Uani 0.493(6) 1 d D . P A 2
H18B H 0.6229 -0.0758 0.0750 0.053 Uiso 0.493(6) 1 calc R U P A 2
C19B C 0.5331(4) 0.0077(5) 0.0975(3) 0.0427(14) Uani 0.493(6) 1 d D . P A 2
C20B C 0.5299(5) 0.0865(5) 0.1124(4) 0.0451(18) Uani 0.493(6) 1 d D . P A 2
H20B H 0.4731 0.1054 0.1242 0.054 Uiso 0.493(6) 1 calc R U P A 2
C21B C 0.6071(6) 0.1405(5) 0.1111(5) 0.0442(15) Uani 0.493(6) 1 d D . P A 2
C22B C 0.7869(9) -0.0038(9) 0.0633(9) 0.048(3) Uani 0.493(6) 1 d D . P A 2
H22D H 0.7693 -0.0577 0.0466 0.073 Uiso 0.493(6) 1 calc R U P A 2
H22E H 0.8463 -0.0070 0.0986 0.073 Uiso 0.493(6) 1 calc R U P A 2
H22F H 0.8024 0.0309 0.0330 0.073 Uiso 0.493(6) 1 calc R U P A 2
C23B C 0.4469(7) -0.0509(7) 0.0968(5) 0.075(2) Uani 0.493(6) 1 d D . P A 2
H23D H 0.3987 -0.0252 0.1150 0.112 Uiso 0.493(6) 1 calc R U P A 2
H23E H 0.4750 -0.0992 0.1197 0.112 Uiso 0.493(6) 1 calc R U P A 2
H23F H 0.4118 -0.0659 0.0553 0.112 Uiso 0.493(6) 1 calc R U P A 2
C24B C 0.6020(12) 0.2261(6) 0.1321(9) 0.053(2) Uani 0.493(6) 1 d D . P A 2
H24D H 0.5486 0.2304 0.1522 0.079 Uiso 0.493(6) 1 calc R U P A 2
H24E H 0.5866 0.2624 0.0974 0.079 Uiso 0.493(6) 1 calc R U P A 2
H24F H 0.6675 0.2410 0.1602 0.079 Uiso 0.493(6) 1 calc R U P A 2
C7 C 1.0654(2) 0.19925(16) 0.14389(14) 0.0366(6) Uani 1 1 d . . . . .
C8 C 1.1106(2) 0.22554(17) 0.20271(15) 0.0402(7) Uani 1 1 d . . . . .
C9 C 1.2114(2) 0.20683(18) 0.23096(16) 0.0444(7) Uani 1 1 d . . . . .
H9 H 1.2411 0.2242 0.2711 0.053 Uiso 1 1 calc R U . . .
C10 C 1.2701(2) 0.16335(18) 0.20216(15) 0.0412(7) Uani 1 1 d . . . . .
C11 C 1.2250(2) 0.13977(18) 0.14370(15) 0.0406(7) Uani 1 1 d . . . . .
H11 H 1.2647 0.1111 0.1231 0.049 Uiso 1 1 calc R U . . .
C12 C 1.1242(2) 0.15630(18) 0.11370(14) 0.0389(6) Uani 1 1 d . . . . .
C13 C 1.0502(3) 0.2733(2) 0.23572(19) 0.0553(9) Uani 1 1 d . . . . .
H13A H 1.0290 0.3243 0.2149 0.083 Uiso 1 1 calc R U . . .
H13B H 1.0923 0.2839 0.2767 0.083 Uiso 1 1 calc R U . . .
H13C H 0.9900 0.2426 0.2370 0.083 Uiso 1 1 calc R U . . .
C14 C 1.3793(2) 0.1442(2) 0.23321(18) 0.0547(9) Uani 1 1 d . . . . .
H14A H 1.4233 0.1799 0.2182 0.082 Uiso 1 1 calc R U . . .
H14B H 1.3933 0.0882 0.2251 0.082 Uiso 1 1 calc R U . . .
H14C H 1.3926 0.1520 0.2765 0.082 Uiso 1 1 calc R U . . .
C15 C 1.0786(3) 0.1248(2) 0.05177(16) 0.0557(9) Uani 1 1 d . . . . .
H15A H 1.1307 0.0961 0.0385 0.084 Uiso 1 1 calc R U . . .
H15B H 1.0522 0.1696 0.0244 0.084 Uiso 1 1 calc R U . . .
H15C H 1.0231 0.0878 0.0517 0.084 Uiso 1 1 calc R U . . .
C25 C 1.03330(19) -0.03342(15) 0.31958(12) 0.0280(5) Uani 1 1 d . . . . .
C26 C 1.0253(2) -0.02045(18) 0.37843(12) 0.0354(6) Uani 1 1 d . . . . .
C27 C 1.0652(2) -0.0760(2) 0.42386(13) 0.0413(7) Uani 1 1 d . . . . .
H27 H 1.0576 -0.0668 0.4627 0.050 Uiso 1 1 calc R U . . .
C28 C 1.1155(2) -0.14382(18) 0.41382(13) 0.0396(7) Uani 1 1 d . . . . .
H28 H 1.1408 -0.1819 0.4450 0.048 Uiso 1 1 calc R U . . .
C29 C 1.1286(2) -0.15574(17) 0.35773(13) 0.0347(6) Uani 1 1 d . . . . .
H29 H 1.1653 -0.2015 0.3510 0.042 Uiso 1 1 calc R U . . .
C30 C 1.08943(18) -0.10233(15) 0.31103(12) 0.0284(5) Uani 1 1 d . . . . .
C31A C 0.9717(4) 0.0508(3) 0.3953(3) 0.0403(13) Uani 0.574(10) 1 d DG . P B 1
C32A C 1.0197(4) 0.1252(3) 0.4035(3) 0.0446(13) Uani 0.574(10) 1 d DG . P B 1
C33A C 0.9716(4) 0.1914(3) 0.4197(2) 0.0400(12) Uani 0.574(10) 1 d DG . P B 1
H33A H 1.0044 0.2423 0.4253 0.048 Uiso 0.574(10) 1 calc R U P B 1
C34A C 0.8756(4) 0.1832(3) 0.42760(18) 0.0403(13) Uani 0.574(10) 1 d DG . P B 1
C35A C 0.8276(4) 0.1087(3) 0.4194(2) 0.0446(13) Uani 0.574(10) 1 d DG . P B 1
H35A H 0.7620 0.1031 0.4248 0.054 Uiso 0.574(10) 1 calc R U P B 1
C36A C 0.8757(4) 0.0425(3) 0.4033(3) 0.0400(12) Uani 0.574(10) 1 d DG . P B 1
C37A C 1.1224(9) 0.1351(8) 0.3931(8) 0.058(2) Uani 0.574(10) 1 d D . P B 1
H37A H 1.1501 0.1881 0.4076 0.087 Uiso 0.574(10) 1 calc R U P B 1
H37B H 1.1154 0.1306 0.3501 0.087 Uiso 0.574(10) 1 calc R U P B 1
H37C H 1.1684 0.0932 0.4150 0.087 Uiso 0.574(10) 1 calc R U P B 1
C38A C 0.8225(9) 0.2594(5) 0.4398(6) 0.074(3) Uani 0.574(10) 1 d D . P B 1
H38A H 0.7645 0.2446 0.4542 0.112 Uiso 0.574(10) 1 calc R U P B 1
H38B H 0.7986 0.2906 0.4027 0.112 Uiso 0.574(10) 1 calc R U P B 1
H38C H 0.8705 0.2917 0.4704 0.112 Uiso 0.574(10) 1 calc R U P B 1
C39A C 0.8209(7) -0.0374(5) 0.3995(5) 0.051(2) Uani 0.574(10) 1 d D . P B 1
H39A H 0.7495 -0.0278 0.3973 0.077 Uiso 0.574(10) 1 calc R U P B 1
H39B H 0.8529 -0.0695 0.4353 0.077 Uiso 0.574(10) 1 calc R U P B 1
H39C H 0.8248 -0.0665 0.3636 0.077 Uiso 0.574(10) 1 calc R U P B 1
C31B C 0.9858(8) 0.0586(5) 0.3920(5) 0.0431(18) Uani 0.426(10) 1 d D . P B 2
C32B C 1.0416(8) 0.1301(5) 0.3944(4) 0.0424(17) Uani 0.426(10) 1 d D . P B 2
C33B C 1.0047(8) 0.2015(5) 0.4112(4) 0.0471(18) Uani 0.426(10) 1 d D . P B 2
H33B H 1.0423 0.2497 0.4123 0.056 Uiso 0.426(10) 1 calc R U P B 2
C34B C 0.9147(8) 0.2037(5) 0.4265(3) 0.0431(18) Uani 0.426(10) 1 d D . P B 2
C35B C 0.8618(8) 0.1322(5) 0.4274(4) 0.0424(17) Uani 0.426(10) 1 d D . P B 2
H35B H 0.8005 0.1328 0.4385 0.051 Uiso 0.426(10) 1 calc R U P B 2
C36B C 0.8993(8) 0.0599(5) 0.4118(4) 0.0471(18) Uani 0.426(10) 1 d D . P B 2
C37B C 1.1422(12) 0.1293(12) 0.3809(12) 0.058(2) Uani 0.426(10) 1 d D . P B 2
H37D H 1.1726 0.1830 0.3877 0.087 Uiso 0.426(10) 1 calc R U P B 2
H37E H 1.1321 0.1137 0.3390 0.087 Uiso 0.426(10) 1 calc R U P B 2
H37F H 1.1876 0.0906 0.4073 0.087 Uiso 0.426(10) 1 calc R U P B 2
C38B C 0.8707(13) 0.2828(6) 0.4415(9) 0.074(3) Uani 0.426(10) 1 d D . P B 2
H38D H 0.7987 0.2753 0.4387 0.112 Uiso 0.426(10) 1 calc R U P B 2
H38E H 0.8775 0.3244 0.4132 0.112 Uiso 0.426(10) 1 calc R U P B 2
H38F H 0.9077 0.2992 0.4824 0.112 Uiso 0.426(10) 1 calc R U P B 2
C39B C 0.8443(11) -0.0170(7) 0.4179(6) 0.051(2) Uani 0.426(10) 1 d D . P B 2
H39D H 0.7713 -0.0063 0.4088 0.077 Uiso 0.426(10) 1 calc R U P B 2
H39E H 0.8699 -0.0373 0.4590 0.077 Uiso 0.426(10) 1 calc R U P B 2
H39F H 0.8560 -0.0572 0.3898 0.077 Uiso 0.426(10) 1 calc R U P B 2
C40 C 1.11288(18) -0.11588(15) 0.25324(12) 0.0285(5) Uani 1 1 d . . . . .
C41 C 1.04160(18) -0.14952(16) 0.20292(12) 0.0298(5) Uani 1 1 d . . . . .
C42 C 1.0661(2) -0.15545(19) 0.14919(14) 0.0408(7) Uani 1 1 d . . . . .
H42 H 1.0177 -0.1778 0.1153 0.049 Uiso 1 1 calc R U . . .
C43 C 1.1592(2) -0.12974(19) 0.14324(14) 0.0422(7) Uani 1 1 d . . . . .
C44 C 1.2290(2) -0.09914(17) 0.19320(14) 0.0381(7) Uani 1 1 d . . . . .
H44 H 1.2935 -0.0826 0.1901 0.046 Uiso 1 1 calc R U . . .
C45 C 1.20860(19) -0.09166(16) 0.24797(13) 0.0328(6) Uani 1 1 d . . . . .
C46 C 0.9395(2) -0.1775(2) 0.20656(14) 0.0419(7) Uani 1 1 d . . . . .
H46A H 0.8908 -0.1331 0.1960 0.063 Uiso 1 1 calc R U . . .
H46B H 0.9452 -0.1956 0.2475 0.063 Uiso 1 1 calc R U . . .
H46C H 0.9159 -0.2222 0.1785 0.063 Uiso 1 1 calc R U . . .
C47 C 1.1828(3) -0.1354(3) 0.08410(17) 0.0671(11) Uani 1 1 d . . . . .
H47A H 1.1442 -0.1798 0.0606 0.101 Uiso 1 1 calc R U . . .
H47B H 1.2557 -0.1450 0.0912 0.101 Uiso 1 1 calc R U . . .
H47C H 1.1639 -0.0850 0.0619 0.101 Uiso 1 1 calc R U . . .
C48 C 1.2869(2) -0.0564(2) 0.30050(16) 0.0472(8) Uani 1 1 d . . . . .
H48A H 1.3429 -0.0344 0.2871 0.071 Uiso 1 1 calc R U . . .
H48B H 1.3128 -0.0983 0.3306 0.071 Uiso 1 1 calc R U . . .
H48C H 1.2560 -0.0133 0.3181 0.071 Uiso 1 1 calc R U . . .
O1A O 0.7381(12) 0.0276(7) 0.2495(10) 0.034(3) Uani 0.533(5) 1 d D . P C 1
C49A C 0.6551(18) 0.0538(7) 0.2734(15) 0.044(2) Uani 0.533(5) 1 d D . P C 1
H49A H 0.6199 0.1013 0.2513 0.052 Uiso 0.533(5) 1 calc R U P C 1
H49B H 0.6813 0.0676 0.3165 0.052 Uiso 0.533(5) 1 calc R U P C 1
C50A C 0.5845(15) -0.0175(9) 0.2644(16) 0.0582(11) Uani 0.533(5) 1 d D . P C 1
H50A H 0.5434 -0.0162 0.2931 0.070 Uiso 0.533(5) 1 calc R U P C 1
H50B H 0.5381 -0.0184 0.2230 0.070 Uiso 0.533(5) 1 calc R U P C 1
C51A C 0.6536(5) -0.0893(4) 0.2756(4) 0.0613(16) Uani 0.533(5) 1 d D . P C 1
H51A H 0.6184 -0.1373 0.2543 0.074 Uiso 0.533(5) 1 calc R U P C 1
H51B H 0.6795 -0.1012 0.3190 0.074 Uiso 0.533(5) 1 calc R U P C 1
C52A C 0.7386(6) -0.0630(7) 0.2504(5) 0.049(2) Uani 0.533(5) 1 d D . P C 1
H52A H 0.8047 -0.0831 0.2760 0.058 Uiso 0.533(5) 1 calc R U P C 1
H52B H 0.7276 -0.0844 0.2094 0.058 Uiso 0.533(5) 1 calc R U P C 1
O1B O 0.7466(14) 0.0202(9) 0.2613(12) 0.034(3) Uani 0.467(5) 1 d D . P C 2
C49B C 0.648(2) 0.0503(8) 0.2647(18) 0.044(2) Uani 0.467(5) 1 d D . P C 2
H49C H 0.6159 0.0860 0.2304 0.052 Uiso 0.467(5) 1 calc R U P C 2
H49D H 0.6548 0.0802 0.3025 0.052 Uiso 0.467(5) 1 calc R U P C 2
C50B C 0.5856(18) -0.0252(11) 0.2626(18) 0.0582(11) Uani 0.467(5) 1 d D . P C 2
H50C H 0.6022 -0.0511 0.3026 0.070 Uiso 0.467(5) 1 calc R U P C 2
H50D H 0.5120 -0.0131 0.2493 0.070 Uiso 0.467(5) 1 calc R U P C 2
C51B C 0.6147(6) -0.0786(4) 0.2182(5) 0.0613(16) Uani 0.467(5) 1 d D . P C 2
H51C H 0.5710 -0.0684 0.1770 0.074 Uiso 0.467(5) 1 calc R U P C 2
H51D H 0.6093 -0.1360 0.2281 0.074 Uiso 0.467(5) 1 calc R U P C 2
C52B C 0.7237(7) -0.0557(8) 0.2244(5) 0.049(2) Uani 0.467(5) 1 d D . P C 2
H52C H 0.7700 -0.0994 0.2444 0.058 Uiso 0.467(5) 1 calc R U P C 2
H52D H 0.7333 -0.0465 0.1843 0.058 Uiso 0.467(5) 1 calc R U P C 2
C53A C 0.9179(8) 0.5087(5) 0.0537(4) 0.090(3) Uani 0.532(18) 1 d G . P D 1
H53A H 0.9103 0.4526 0.0588 0.108 Uiso 0.532(18) 1 calc R U P D 1
C54A C 0.8592(8) 0.5471(6) 0.0024(4) 0.138(5) Uani 0.532(18) 1 d G . P D 1
H54A H 0.8114 0.5172 -0.0276 0.166 Uiso 0.532(18) 1 calc R U P D 1
C55A C 0.8702(6) 0.6291(6) -0.0050(4) 0.092(3) Uani 0.532(18) 1 d G . P D 1
H55A H 0.8301 0.6553 -0.0401 0.110 Uiso 0.532(18) 1 calc R U P D 1
C56A C 0.9400(8) 0.6729(5) 0.0389(4) 0.090(3) Uani 0.532(18) 1 d G . P D 1
H56A H 0.9476 0.7290 0.0339 0.108 Uiso 0.532(18) 1 calc R U P D 1
C57A C 0.9988(7) 0.6346(7) 0.0903(4) 0.138(5) Uani 0.532(18) 1 d G . P D 1
H57A H 1.0465 0.6644 0.1203 0.166 Uiso 0.532(18) 1 calc R U P D 1
C58A C 0.9877(6) 0.5525(7) 0.0977(4) 0.092(3) Uani 0.532(18) 1 d G . P D 1
H58A H 1.0279 0.5263 0.1328 0.110 Uiso 0.532(18) 1 calc R U P D 1
C53B C 0.8907(7) 0.4999(5) 0.0286(4) 0.084(3) Uani 0.468(18) 1 d G . P D 2
H53B H 0.8591 0.4487 0.0208 0.101 Uiso 0.468(18) 1 calc R U P D 2
C54B C 0.9750(7) 0.5106(5) 0.0781(4) 0.079(3) Uani 0.468(18) 1 d G . P D 2
H54B H 1.0011 0.4667 0.1040 0.095 Uiso 0.468(18) 1 calc R U P D 2
C55B C 1.0212(5) 0.5856(7) 0.0895(3) 0.078(3) Uani 0.468(18) 1 d G . P D 2
H55B H 1.0788 0.5929 0.1233 0.093 Uiso 0.468(18) 1 calc R U P D 2
C56B C 0.9831(7) 0.6499(5) 0.0516(4) 0.084(3) Uani 0.468(18) 1 d G . P D 2
H56B H 1.0146 0.7011 0.0594 0.101 Uiso 0.468(18) 1 calc R U P D 2
C57B C 0.8987(7) 0.6391(5) 0.0021(4) 0.079(3) Uani 0.468(18) 1 d G . P D 2
H57B H 0.8727 0.6831 -0.0238 0.095 Uiso 0.468(18) 1 calc R U P D 2
C58B C 0.8526(5) 0.5642(6) -0.0093(3) 0.078(3) Uani 0.468(18) 1 d G . P D 2
H58B H 0.7949 0.5569 -0.0431 0.093 Uiso 0.468(18) 1 calc R U P D 2

loop_
_atom_site_aniso_label
_atom_site_aniso_U_11
_atom_site_aniso_U_22
_atom_site_aniso_U_33
_atom_site_aniso_U_23
_atom_site_aniso_U_13
_atom_site_aniso_U_12
Bi1 0.03014(5) 0.03280(6) 0.03582(6) 0.01090(4) 0.01635(4) 0.01008(4)
Cl1 0.0483(4) 0.0295(3) 0.0505(4) 0.0010(3) 0.0228(3) 0.0054(3)
Mg1 0.0263(4) 0.0266(4) 0.0337(5) 0.0035(3) 0.0131(4) 0.0016(3)
N1 0.0239(10) 0.0282(11) 0.0299(11) 0.0067(8) 0.0086(9) 0.0037(8)
N2 0.0258(10) 0.0291(11) 0.0258(11) 0.0022(8) 0.0082(8) 0.0018(8)
C1A 0.0311(13) 0.0319(13) 0.0364(13) 0.0084(10) 0.0069(10) 0.0048(10)
C2A 0.0316(16) 0.0313(14) 0.0368(18) 0.0073(16) 0.0072(14) 0.0047(13)
C3A 0.0300(15) 0.0385(17) 0.0352(14) 0.0095(15) 0.0078(11) 0.0037(14)
C4A 0.0311(13) 0.0319(13) 0.0364(13) 0.0084(10) 0.0069(10) 0.0048(10)
C5A 0.0316(16) 0.0313(14) 0.0368(18) 0.0073(16) 0.0072(14) 0.0047(13)
C6A 0.0300(15) 0.0385(17) 0.0352(14) 0.0095(15) 0.0078(11) 0.0037(14)
C16A 0.026(2) 0.059(3) 0.035(3) 0.004(3) 0.0070(18) 0.005(2)
C17A 0.031(3) 0.070(4) 0.038(3) -0.004(3) 0.011(2) 0.004(3)
C18A 0.029(2) 0.056(4) 0.039(3) -0.006(3) 0.0027(19) -0.003(2)
C19A 0.026(2) 0.059(3) 0.035(3) 0.004(3) 0.0070(18) 0.005(2)
C20A 0.031(3) 0.070(4) 0.038(3) -0.004(3) 0.011(2) 0.004(3)
C21A 0.029(2) 0.056(4) 0.039(3) -0.006(3) 0.0027(19) -0.003(2)
C22A 0.036(4) 0.060(5) 0.048(6) -0.015(5) 0.009(5) 0.003(3)
C23A 0.048(4) 0.104(8) 0.074(6) -0.018(5) 0.019(4) -0.030(4)
C24A 0.042(5) 0.055(6) 0.066(3) 0.009(6) 0.024(3) 0.018(4)
C1B 0.0311(13) 0.0319(13) 0.0364(13) 0.0084(10) 0.0069(10) 0.0048(10)
C2B 0.0316(16) 0.0313(14) 0.0368(18) 0.0073(16) 0.0072(14) 0.0047(13)
C3B 0.0300(15) 0.0385(17) 0.0352(14) 0.0095(15) 0.0078(11) 0.0037(14)
C4B 0.0311(13) 0.0319(13) 0.0364(13) 0.0084(10) 0.0069(10) 0.0048(10)
C5B 0.0316(16) 0.0313(14) 0.0368(18) 0.0073(16) 0.0072(14) 0.0047(13)
C6B 0.0300(15) 0.0385(17) 0.0352(14) 0.0095(15) 0.0078(11) 0.0037(14)
C16B 0.025(2) 0.063(4) 0.038(3) -0.006(3) 0.0056(19) -0.003(2)
C17B 0.030(3) 0.069(4) 0.037(3) -0.010(3) 0.011(2) 0.001(3)
C18B 0.027(2) 0.063(4) 0.039(3) -0.007(3) 0.0051(19) 0.002(2)
C19B 0.025(2) 0.063(4) 0.038(3) -0.006(3) 0.0056(19) -0.003(2)
C20B 0.030(3) 0.069(4) 0.037(3) -0.010(3) 0.011(2) 0.001(3)
C21B 0.027(2) 0.063(4) 0.039(3) -0.007(3) 0.0051(19) 0.002(2)
C22B 0.036(4) 0.060(5) 0.048(6) -0.015(5) 0.009(5) 0.003(3)
C23B 0.048(4) 0.104(8) 0.074(6) -0.018(5) 0.019(4) -0.030(4)
C24B 0.042(5) 0.055(6) 0.066(3) 0.009(6) 0.024(3) 0.018(4)
C7 0.0342(14) 0.0278(14) 0.0545(18) 0.0047(12) 0.0236(13) -0.0022(11)
C8 0.0370(15) 0.0286(14) 0.064(2) -0.0098(13) 0.0290(15) -0.0085(11)
C9 0.0375(15) 0.0419(17) 0.059(2) -0.0159(14) 0.0218(15) -0.0151(12)
C10 0.0342(14) 0.0362(16) 0.059(2) -0.0038(14) 0.0228(14) -0.0081(12)
C11 0.0385(15) 0.0395(16) 0.0536(19) -0.0010(14) 0.0288(14) -0.0019(12)
C12 0.0400(15) 0.0369(15) 0.0472(17) 0.0029(13) 0.0242(14) -0.0023(12)
C13 0.0458(18) 0.0455(19) 0.085(3) -0.0270(18) 0.0358(19) -0.0110(14)
C14 0.0376(17) 0.059(2) 0.069(2) -0.0061(18) 0.0188(16) -0.0043(15)
C15 0.054(2) 0.071(2) 0.047(2) -0.0014(17) 0.0223(17) 0.0078(18)
C25 0.0258(11) 0.0295(13) 0.0281(12) 0.0027(10) 0.0067(10) -0.0011(9)
C26 0.0383(15) 0.0397(15) 0.0275(14) 0.0023(11) 0.0081(11) 0.0048(12)
C27 0.0450(17) 0.0517(18) 0.0261(14) 0.0061(13) 0.0085(13) 0.0065(14)
C28 0.0406(15) 0.0442(17) 0.0304(15) 0.0127(12) 0.0043(12) 0.0049(12)
C29 0.0320(13) 0.0362(15) 0.0343(15) 0.0076(11) 0.0069(12) 0.0046(11)
C30 0.0236(11) 0.0313(13) 0.0294(13) 0.0037(10) 0.0062(10) -0.0003(9)
C31A 0.054(3) 0.046(3) 0.023(2) 0.0021(19) 0.0147(19) 0.008(2)
C32A 0.049(3) 0.056(3) 0.030(2) -0.003(2) 0.0140(19) 0.005(2)
C33A 0.051(3) 0.040(2) 0.030(2) -0.0023(17) 0.0137(19) 0.006(2)
C34A 0.054(3) 0.046(3) 0.023(2) 0.0021(19) 0.0147(19) 0.008(2)
C35A 0.049(3) 0.056(3) 0.030(2) -0.003(2) 0.0140(19) 0.005(2)
C36A 0.051(3) 0.040(2) 0.030(2) -0.0023(17) 0.0137(19) 0.006(2)
C37A 0.054(5) 0.055(3) 0.059(8) -0.024(3) 0.008(3) -0.008(3)
C38A 0.110(9) 0.057(5) 0.059(3) -0.001(4) 0.029(7) 0.029(5)
C39A 0.046(5) 0.061(4) 0.051(6) 0.008(3) 0.020(4) 0.006(3)
C31B 0.070(4) 0.040(4) 0.023(3) 0.001(2) 0.020(3) 0.010(3)
C32B 0.073(5) 0.036(3) 0.021(3) -0.008(2) 0.017(3) 0.003(3)
C33B 0.067(5) 0.053(4) 0.023(3) 0.002(2) 0.016(3) 0.005(3)
C34B 0.070(4) 0.040(4) 0.023(3) 0.001(2) 0.020(3) 0.010(3)
C35B 0.073(5) 0.036(3) 0.021(3) -0.008(2) 0.017(3) 0.003(3)
C36B 0.067(5) 0.053(4) 0.023(3) 0.002(2) 0.016(3) 0.005(3)
C37B 0.054(5) 0.055(3) 0.059(8) -0.024(3) 0.008(3) -0.008(3)
C38B 0.110(9) 0.057(5) 0.059(3) -0.001(4) 0.029(7) 0.029(5)
C39B 0.046(5) 0.061(4) 0.051(6) 0.008(3) 0.020(4) 0.006(3)
C40 0.0251(12) 0.0287(13) 0.0322(13) 0.0089(10) 0.0091(10) 0.0086(9)
C41 0.0216(11) 0.0287(13) 0.0369(15) -0.0006(11) 0.0051(10) 0.0024(9)
C42 0.0386(15) 0.0481(18) 0.0367(16) -0.0035(13) 0.0123(13) 0.0021(13)
C43 0.0418(16) 0.0490(18) 0.0408(17) 0.0080(14) 0.0197(14) 0.0102(13)
C44 0.0292(13) 0.0408(16) 0.0486(18) 0.0111(13) 0.0181(13) 0.0087(11)
C45 0.0269(12) 0.0349(14) 0.0364(15) 0.0074(11) 0.0089(11) 0.0065(10)
C46 0.0303(14) 0.0544(19) 0.0412(17) -0.0069(14) 0.0104(13) -0.0061(13)
C47 0.060(2) 0.102(3) 0.047(2) -0.001(2) 0.0293(18) 0.003(2)
C48 0.0312(15) 0.058(2) 0.051(2) 0.0023(15) 0.0103(14) -0.0052(13)
O1A 0.028(2) 0.028(2) 0.051(8) 0.008(3) 0.020(4) 0.002(2)
C49A 0.033(3) 0.0387(18) 0.069(7) -0.0003(19) 0.029(4) 0.0036(15)
C50A 0.0412(18) 0.052(3) 0.093(4) -0.008(3) 0.037(2) -0.010(2)
C51A 0.044(3) 0.038(3) 0.114(5) -0.013(3) 0.040(3) -0.012(2)
C52A 0.042(3) 0.030(3) 0.084(8) -0.002(5) 0.034(4) -0.002(2)
O1B 0.028(2) 0.028(2) 0.051(8) 0.008(3) 0.020(4) 0.002(2)
C49B 0.033(3) 0.0387(18) 0.069(7) -0.0003(19) 0.029(4) 0.0036(15)
C50B 0.0412(18) 0.052(3) 0.093(4) -0.008(3) 0.037(2) -0.010(2)
C51B 0.044(3) 0.038(3) 0.114(5) -0.013(3) 0.040(3) -0.012(2)
C52B 0.042(3) 0.030(3) 0.084(8) -0.002(5) 0.034(4) -0.002(2)
C53A 0.083(6) 0.079(5) 0.101(7) -0.006(4) 0.018(6) -0.007(4)
C54A 0.198(12) 0.086(7) 0.098(7) 0.024(5) -0.009(7) -0.017(7)
C55A 0.070(4) 0.125(8) 0.079(5) 0.013(5) 0.021(4) -0.033(5)
C56A 0.083(6) 0.079(5) 0.101(7) -0.006(4) 0.018(6) -0.007(4)
C57A 0.198(12) 0.086(7) 0.098(7) 0.024(5) -0.009(7) -0.017(7)
C58A 0.070(4) 0.125(8) 0.079(5) 0.013(5) 0.021(4) -0.033(5)
C53B 0.086(6) 0.079(6) 0.095(8) -0.009(5) 0.039(6) 0.010(5)
C54B 0.087(7) 0.072(5) 0.077(6) -0.002(5) 0.019(5) -0.004(5)
C55B 0.057(4) 0.090(8) 0.086(6) 0.004(5) 0.022(4) -0.001(4)
C56B 0.086(6) 0.079(6) 0.095(8) -0.009(5) 0.039(6) 0.010(5)
C57B 0.087(7) 0.072(5) 0.077(6) -0.002(5) 0.019(5) -0.004(5)
C58B 0.057(4) 0.090(8) 0.086(6) 0.004(5) 0.022(4) -0.001(4)

loop_
_atom_type_symbol
_atom_type_description
_atom_type_scat_dispersion_real
_atom_type_scat_dispersion_imag
_atom_type_scat_source
C C 0.0033 0.0016 'International Tables Vol C Tables 4.2.6.8 and 6.1.1.4'
H H 0.0000 0.0000 'International Tables Vol C Tables 4.2.6.8 and 6.1.1.4'
Mg Mg 0.0486 0.0363 'International Tables Vol C Tables 4.2.6.8 and 6.1.1.4'
Cl Cl 0.1484 0.1585 'International Tables Vol C Tables 4.2.6.8 and 6.1.1.4'
Bi Bi -4.1077 10.2566 'International Tables Vol C Tables 4.2.6.8 and 6.1.1.4'
O O 0.0106 0.0060 'International Tables Vol C Tables 4.2.6.8 and 6.1.1.4'
N N 0.0061 0.0033 'International Tables Vol C Tables 4.2.6.8 and 6.1.1.4'

loop_
_geom_angle_atom_site_label_1
_geom_angle_atom_site_label_2
_geom_angle_atom_site_label_3
_geom_angle
_geom_angle_site_symmetry_1
_geom_angle_site_symmetry_3
N1 Bi1 N2 82.78(8) . .
N1 Bi1 Mg1 41.34(6) . .
N2 Bi1 Mg1 41.61(6) . .
O1A Mg1 N1 118.8(6) . .
O1B Mg1 N1 125.2(7) . .
O1A Mg1 N2 107.9(5) . .
O1B Mg1 N2 102.5(6) . .
N1 Mg1 N2 83.10(8) . .
O1A Mg1 Cl1 99.7(5) . .
O1B Mg1 Cl1 101.2(6) . .
N1 Mg1 Cl1 108.21(7) . .
N2 Mg1 Cl1 140.24(8) . .
O1A Mg1 Bi1 124.8(5) . .
O1B Mg1 Bi1 124.8(6) . .
N1 Mg1 Bi1 41.48(6) . .
N2 Mg1 Bi1 41.80(6) . .
Cl1 Mg1 Bi1 133.57(4) . .
C1B N1 Mg1 135.0(5) . .
C1A N1 Mg1 136.6(4) . .
C1B N1 Bi1 124.1(4) . .
C1A N1 Bi1 121.5(3) . .
Mg1 N1 Bi1 97.18(9) . .
C25 N2 Mg1 139.41(17) . .
C25 N2 Bi1 123.89(16) . .
Mg1 N2 Bi1 96.59(9) . .
C2A C1A C6A 120.0 . .
C2A C1A N1 119.5(5) . .
C6A C1A N1 119.8(5) . .
C1A C2A C3A 120.0 . .
C1A C2A C7 126.6(4) . .
C3A C2A C7 112.8(4) . .
C4A C3A C2A 120.0 . .
C4A C3A H3A 120.0 . .
C2A C3A H3A 120.0 . .
C3A C4A C5A 120.0 . .
C3A C4A H4A 120.0 . .
C5A C4A H4A 120.0 . .
C6A C5A C4A 120.0 . .
C6A C5A H5A 120.0 . .
C4A C5A H5A 120.0 . .
C5A C6A C1A 120.0 . .
C5A C6A C16A 118.4(5) . .
C1A C6A C16A 121.6(5) . .
C17A C16A C21A 118.5(6) . .
C17A C16A C6A 122.3(6) . .
C21A C16A C6A 118.5(6) . .
C16A C17A C18A 119.9(6) . .
C16A C17A C22A 121.7(7) . .
C18A C17A C22A 118.4(7) . .
C19A C18A C17A 121.2(6) . .
C19A C18A H18A 119.4 . .
C17A C18A H18A 119.4 . .
C20A C19A C18A 118.9(5) . .
C20A C19A C23A 122.1(6) . .
C18A C19A C23A 119.0(7) . .
C19A C20A C21A 121.8(6) . .
C19A C20A H20A 119.1 . .
C21A C20A H20A 119.1 . .
C20A C21A C16A 119.7(6) . .
C20A C21A C24A 118.6(6) . .
C16A C21A C24A 121.4(6) . .
C17A C22A H22A 109.5 . .
C17A C22A H22B 109.5 . .
H22A C22A H22B 109.5 . .
C17A C22A H22C 109.5 . .
H22A C22A H22C 109.5 . .
H22B C22A H22C 109.5 . .
C19A C23A H23A 109.5 . .
C19A C23A H23B 109.5 . .
H23A C23A H23B 109.5 . .
C19A C23A H23C 109.5 . .
H23A C23A H23C 109.5 . .
H23B C23A H23C 109.5 . .
C21A C24A H24A 109.5 . .
C21A C24A H24B 109.5 . .
H24A C24A H24B 109.5 . .
C21A C24A H24C 109.5 . .
H24A C24A H24C 109.5 . .
H24B C24A H24C 109.5 . .
N1 C1B C6B 118.0(6) . .
N1 C1B C2B 126.9(6) . .
C6B C1B C2B 115.0(4) . .
C3B C2B C1B 121.7(5) . .
C3B C2B C7 122.6(5) . .
C1B C2B C7 115.6(5) . .
C2B C3B C4B 120.7(5) . .
C2B C3B H3B 119.7 . .
C4B C3B H3B 119.7 . .
C5B C4B C3B 118.7(5) . .
C5B C4B H4B 120.6 . .
C3B C4B H4B 120.6 . .
C4B C5B C6B 122.2(5) . .
C4B C5B H5B 118.9 . .
C6B C5B H5B 118.9 . .
C5B C6B C1B 121.1(5) . .
C5B C6B C16B 115.2(6) . .
C1B C6B C16B 123.6(6) . .
C17B C16B C21B 119.1(5) . .
C17B C16B C6B 119.3(6) . .
C21B C16B C6B 121.4(6) . .
C18B C17B C16B 119.1(6) . .
C18B C17B C22B 118.6(7) . .
C16B C17B C22B 122.4(7) . .
C19B C18B C17B 121.8(7) . .
C19B C18B H18B 119.1 . .
C17B C18B H18B 119.1 . .
C20B C19B C18B 118.5(6) . .
C20B C19B C23B 122.3(6) . .
C18B C19B C23B 119.2(7) . .
C19B C20B C21B 122.3(6) . .
C19B C20B H20B 118.9 . .
C21B C20B H20B 118.9 . .
C20B C21B C16B 119.2(6) . .
C20B C21B C24B 119.5(6) . .
C16B C21B C24B 121.0(6) . .
C17B C22B H22D 109.5 . .
C17B C22B H22E 109.5 . .
H22D C22B H22E 109.5 . .
C17B C22B H22F 109.5 . .
H22D C22B H22F 109.5 . .
H22E C22B H22F 109.5 . .
C19B C23B H23D 109.5 . .
C19B C23B H23E 109.5 . .
H23D C23B H23E 109.5 . .
C19B C23B H23F 109.5 . .
H23D C23B H23F 109.5 . .
H23E C23B H23F 109.5 . .
C21B C24B H24D 109.5 . .
C21B C24B H24E 109.5 . .
H24D C24B H24E 109.5 . .
C21B C24B H24F 109.5 . .
H24D C24B H24F 109.5 . .
H24E C24B H24F 109.5 . .
C2A C7 C8 117.3(4) . .
C2A C7 C12 123.4(5) . .
C8 C7 C12 119.2(3) . .
C8 C7 C2B 124.3(4) . .
C12 C7 C2B 116.4(4) . .
C9 C8 C7 119.7(3) . .
C9 C8 C13 119.8(3) . .
C7 C8 C13 120.5(3) . .
C8 C9 C10 121.8(3) . .
C8 C9 H9 119.1 . .
C10 C9 H9 119.1 . .
C11 C10 C9 117.7(3) . .
C11 C10 C14 121.2(3) . .
C9 C10 C14 121.1(3) . .
C10 C11 C12 122.7(3) . .
C10 C11 H11 118.7 . .
C12 C11 H11 118.7 . .
C11 C12 C7 118.9(3) . .
C11 C12 C15 119.9(3) . .
C7 C12 C15 121.2(3) . .
C8 C13 H13A 109.5 . .
C8 C13 H13B 109.5 . .
H13A C13 H13B 109.5 . .
C8 C13 H13C 109.5 . .
H13A C13 H13C 109.5 . .
H13B C13 H13C 109.5 . .
C10 C14 H14A 109.5 . .
C10 C14 H14B 109.5 . .
H14A C14 H14B 109.5 . .
C10 C14 H14C 109.5 . .
H14A C14 H14C 109.5 . .
H14B C14 H14C 109.5 . .
C12 C15 H15A 109.5 . .
C12 C15 H15B 109.5 . .
H15A C15 H15B 109.5 . .
C12 C15 H15C 109.5 . .
H15A C15 H15C 109.5 . .
H15B C15 H15C 109.5 . .
N2 C25 C26 118.5(2) . .
N2 C25 C30 124.7(2) . .
C26 C25 C30 116.8(2) . .
C27 C26 C25 120.5(3) . .
C27 C26 C31B 120.9(5) . .
C25 C26 C31B 118.1(5) . .
C27 C26 C31A 116.1(3) . .
C25 C26 C31A 123.4(3) . .
C28 C27 C26 121.5(3) . .
C28 C27 H27 119.2 . .
C26 C27 H27 119.2 . .
C27 C28 C29 119.0(3) . .
C27 C28 H28 120.5 . .
C29 C28 H28 120.5 . .
C28 C29 C30 121.4(3) . .
C28 C29 H29 119.3 . .
C30 C29 H29 119.3 . .
C29 C30 C25 120.6(2) . .
C29 C30 C40 118.3(2) . .
C25 C30 C40 120.9(2) . .
C32A C31A C36A 120.0 . .
C32A C31A C26 119.3(4) . .
C36A C31A C26 120.7(4) . .
C31A C32A C33A 120.0 . .
C31A C32A C37A 120.3(5) . .
C33A C32A C37A 119.7(5) . .
C32A C33A C34A 120.0 . .
C32A C33A H33A 120.0 . .
C34A C33A H33A 120.0 . .
C35A C34A C33A 120.0 . .
C35A C34A C38A 122.1(5) . .
C33A C34A C38A 117.6(5) . .
C34A C35A C36A 120.0 . .
C34A C35A H35A 120.0 . .
C36A C35A H35A 120.0 . .
C35A C36A C31A 120.0 . .
C35A C36A C39A 116.3(4) . .
C31A C36A C39A 123.6(4) . .
C32A C37A H37A 109.5 . .
C32A C37A H37B 109.5 . .
H37A C37A H37B 109.5 . .
C32A C37A H37C 109.5 . .
H37A C37A H37C 109.5 . .
H37B C37A H37C 109.5 . .
C34A C38A H38A 109.5 . .
C34A C38A H38B 109.5 . .
H38A C38A H38B 109.5 . .
C34A C38A H38C 109.5 . .
H38A C38A H38C 109.5 . .
H38B C38A H38C 109.5 . .
C36A C39A H39A 109.5 . .
C36A C39A H39B 109.5 . .
H39A C39A H39B 109.5 . .
C36A C39A H39C 109.5 . .
H39A C39A H39C 109.5 . .
H39B C39A H39C 109.5 . .
C36B C31B C32B 118.6(6) . .
C36B C31B C26 118.7(6) . .
C32B C31B C26 121.9(6) . .
C33B C32B C31B 119.8(6) . .
C33B C32B C37B 119.8(8) . .
C31B C32B C37B 120.4(8) . .
C34B C33B C32B 121.3(7) . .
C34B C33B H33B 119.3 . .
C32B C33B H33B 119.3 . .
C33B C34B C35B 119.2(6) . .
C33B C34B C38B 121.6(8) . .
C35B C34B C38B 119.2(7) . .
C36B C35B C34B 119.9(6) . .
C36B C35B H35B 120.0 . .
C34B C35B H35B 120.0 . .
C31B C36B C35B 120.8(6) . .
C31B C36B C39B 120.9(7) . .
C35B C36B C39B 118.3(7) . .
C32B C37B H37D 109.5 . .
C32B C37B H37E 109.5 . .
H37D C37B H37E 109.5 . .
C32B C37B H37F 109.5 . .
H37D C37B H37F 109.5 . .
H37E C37B H37F 109.5 . .
C34B C38B H38D 109.5 . .
C34B C38B H38E 109.5 . .
H38D C38B H38E 109.5 . .
C34B C38B H38F 109.5 . .
H38D C38B H38F 109.5 . .
H38E C38B H38F 109.5 . .
C36B C39B H39D 109.5 . .
C36B C39B H39E 109.5 . .
H39D C39B H39E 109.5 . .
C36B C39B H39F 109.5 . .
H39D C39B H39F 109.5 . .
H39E C39B H39F 109.5 . .
C41 C40 C45 118.9(2) . .
C41 C40 C30 122.2(2) . .
C45 C40 C30 118.9(2) . .
C42 C41 C40 119.1(2) . .
C42 C41 C46 120.0(2) . .
C40 C41 C46 120.9(2) . .
C41 C42 C43 122.3(3) . .
C41 C42 H42 118.8 . .
C43 C42 H42 118.8 . .
C44 C43 C42 117.9(3) . .
C44 C43 C47 120.9(3) . .
C42 C43 C47 121.1(3) . .
C43 C44 C45 122.2(3) . .
C43 C44 H44 118.9 . .
C45 C44 H44 118.9 . .
C44 C45 C40 119.5(3) . .
C44 C45 C48 119.9(3) . .
C40 C45 C48 120.6(3) . .
C41 C46 H46A 109.5 . .
C41 C46 H46B 109.5 . .
H46A C46 H46B 109.5 . .
C41 C46 H46C 109.5 . .
H46A C46 H46C 109.5 . .
H46B C46 H46C 109.5 . .
C43 C47 H47A 109.5 . .
C43 C47 H47B 109.5 . .
H47A C47 H47B 109.5 . .
C43 C47 H47C 109.5 . .
H47A C47 H47C 109.5 . .
H47B C47 H47C 109.5 . .
C45 C48 H48A 109.5 . .
C45 C48 H48B 109.5 . .
H48A C48 H48B 109.5 . .
C45 C48 H48C 109.5 . .
H48A C48 H48C 109.5 . .
H48B C48 H48C 109.5 . .
C49A O1A C52A 107.0(8) . .
C49A O1A Mg1 124.0(10) . .
C52A O1A Mg1 123.9(10) . .
O1A C49A C50A 104.5(6) . .
O1A C49A H49A 110.8 . .
C50A C49A H49A 110.8 . .
O1A C49A H49B 110.8 . .
C50A C49A H49B 110.8 . .
H49A C49A H49B 108.9 . .
C51A C50A C49A 104.5(12) . .
C51A C50A H50A 110.8 . .
C49A C50A H50A 110.8 . .
C51A C50A H50B 110.8 . .
C49A C50A H50B 110.8 . .
H50A C50A H50B 108.9 . .
C50A C51A C52A 102.9(7) . .
C50A C51A H51A 111.2 . .
C52A C51A H51A 111.2 . .
C50A C51A H51B 111.2 . .
C52A C51A H51B 111.2 . .
H51A C51A H51B 109.1 . .
O1A C52A C51A 107.1(5) . .
O1A C52A H52A 110.3 . .
C51A C52A H52A 110.3 . .
O1A C52A H52B 110.3 . .
C51A C52A H52B 110.3 . .
H52A C52A H52B 108.6 . .
C49B O1B C52B 105.7(10) . .
C49B O1B Mg1 122.7(13) . .
C52B O1B Mg1 118.7(13) . .
O1B C49B C50B 103.5(8) . .
O1B C49B H49C 111.1 . .
C50B C49B H49C 111.1 . .
O1B C49B H49D 111.1 . .
C50B C49B H49D 111.1 . .
H49C C49B H49D 109.0 . .
C51B C50B C49B 104.9(13) . .
C51B C50B H50C 110.8 . .
C49B C50B H50C 110.8 . .
C51B C50B H50D 110.8 . .
C49B C50B H50D 110.8 . .
H50C C50B H50D 108.8 . .
C50B C51B C52B 103.8(8) . .
C50B C51B H51C 111.0 . .
C52B C51B H51C 111.0 . .
C50B C51B H51D 111.0 . .
C52B C51B H51D 111.0 . .
H51C C51B H51D 109.0 . .
O1B C52B C51B 107.6(6) . .
O1B C52B H52C 110.2 . .
C51B C52B H52C 110.2 . .
O1B C52B H52D 110.2 . .
C51B C52B H52D 110.2 . .
H52C C52B H52D 108.5 . .
C54A C53A C58A 120.0 . .
C54A C53A H53A 120.0 . .
C58A C53A H53A 120.0 . .
C55A C54A C53A 120.0 . .
C55A C54A H54A 120.0 . .
C53A C54A H54A 120.0 . .
C54A C55A C56A 120.0 . .
C54A C55A H55A 120.0 . .
C56A C55A H55A 120.0 . .
C55A C56A C57A 120.0 . .
C55A C56A H56A 120.0 . .
C57A C56A H56A 120.0 . .
C58A C57A C56A 120.0 . .
C58A C57A H57A 120.0 . .
C56A C57A H57A 120.0 . .
C57A C58A C53A 120.0 . .
C57A C58A H58A 120.0 . .
C53A C58A H58A 120.0 . .
C54B C53B C58B 120.0 . .
C54B C53B H53B 120.0 . .
C58B C53B H53B 120.0 . .
C55B C54B C53B 120.0 . .
C55B C54B H54B 120.0 . .
C53B C54B H54B 120.0 . .
C56B C55B C54B 120.0 . .
C56B C55B H55B 120.0 . .
C54B C55B H55B 120.0 . .
C57B C56B C55B 120.0 . .
C57B C56B H56B 120.0 . .
C55B C56B H56B 120.0 . .
C56B C57B C58B 120.0 . .
C56B C57B H57B 120.0 . .
C58B C57B H57B 120.0 . .
C57B C58B C53B 120.0 . .
C57B C58B H58B 120.0 . .
C53B C58B H58B 120.0 . .

loop_
_geom_bond_atom_site_label_1
_geom_bond_atom_site_label_2
_geom_bond_distance
_geom_bond_site_symmetry_2
Bi1 N1 2.075(2) .
Bi1 N2 2.086(2) .
Bi1 Mg1 3.1087(8) .
Cl1 Mg1 2.2936(11) .
Mg1 O1A 1.988(11) .
Mg1 O1B 2.043(13) .
Mg1 N1 2.070(2) .
Mg1 N2 2.078(2) .
N1 C1B 1.353(6) .
N1 C1A 1.435(4) .
N2 C25 1.385(3) .
C1A C2A 1.3900 .
C1A C6A 1.3900 .
C2A C3A 1.3900 .
C2A C7 1.399(5) .
C3A C4A 1.3900 .
C3A H3A 0.9500 .
C4A C5A 1.3900 .
C4A H4A 0.9500 .
C5A C6A 1.3900 .
C5A H5A 0.9500 .
C6A C16A 1.492(6) .
C16A C17A 1.395(7) .
C16A C21A 1.412(6) .
C17A C18A 1.398(7) .
C17A C22A 1.515(7) .
C18A C19A 1.386(8) .
C18A H18A 0.9500 .
C19A C20A 1.359(9) .
C19A C23A 1.528(8) .
C20A C21A 1.395(8) .
C20A H20A 0.9500 .
C21A C24A 1.511(8) .
C22A H22A 0.9800 .
C22A H22B 0.9800 .
C22A H22C 0.9800 .
C23A H23A 0.9800 .
C23A H23B 0.9800 .
C23A H23C 0.9800 .
C24A H24A 0.9800 .
C24A H24B 0.9800 .
C24A H24C 0.9800 .
C1B C6B 1.433(6) .
C1B C2B 1.435(6) .
C2B C3B 1.391(6) .
C2B C7 1.600(7) .
C3B C4B 1.393(6) .
C3B H3B 0.9500 .
C4B C5B 1.370(6) .
C4B H4B 0.9500 .
C5B C6B 1.388(6) .
C5B H5B 0.9500 .
C6B C16B 1.479(6) .
C16B C17B 1.403(7) .
C16B C21B 1.406(6) .
C17B C18B 1.399(7) .
C17B C22B 1.513(7) .
C18B C19B 1.383(7) .
C18B H18B 0.9500 .
C19B C20B 1.360(9) .
C19B C23B 1.531(8) .
C20B C21B 1.398(8) .
C20B H20B 0.9500 .
C21B C24B 1.513(8) .
C22B H22D 0.9800 .
C22B H22E 0.9800 .
C22B H22F 0.9800 .
C23B H23D 0.9800 .
C23B H23E 0.9800 .
C23B H23F 0.9800 .
C24B H24D 0.9800 .
C24B H24E 0.9800 .
C24B H24F 0.9800 .
C7 C8 1.400(4) .
C7 C12 1.408(4) .
C8 C9 1.387(4) .
C8 C13 1.508(4) .
C9 C10 1.390(4) .
C9 H9 0.9500 .
C10 C11 1.380(4) .
C10 C14 1.501(4) .
C11 C12 1.388(4) .
C11 H11 0.9500 .
C12 C15 1.492(5) .
C13 H13A 0.9800 .
C13 H13B 0.9800 .
C13 H13C 0.9800 .
C14 H14A 0.9800 .
C14 H14B 0.9800 .
C14 H14C 0.9800 .
C15 H15A 0.9800 .
C15 H15B 0.9800 .
C15 H15C 0.9800 .
C25 C26 1.421(4) .
C25 C30 1.427(3) .
C26 C27 1.392(4) .
C26 C31B 1.489(8) .
C26 C31A 1.505(4) .
C27 C28 1.378(4) .
C27 H27 0.9500 .
C28 C29 1.381(4) .
C28 H28 0.9500 .
C29 C30 1.387(4) .
C29 H29 0.9500 .
C30 C40 1.486(4) .
C31A C32A 1.3900 .
C31A C36A 1.3900 .
C32A C33A 1.3900 .
C32A C37A 1.507(6) .
C33A C34A 1.3900 .
C33A H33A 0.9500 .
C34A C35A 1.3900 .
C34A C38A 1.529(6) .
C35A C36A 1.3900 .
C35A H35A 0.9500 .
C36A C39A 1.518(7) .
C37A H37A 0.9800 .
C37A H37B 0.9800 .
C37A H37C 0.9800 .
C38A H38A 0.9800 .
C38A H38B 0.9800 .
C38A H38C 0.9800 .
C39A H39A 0.9800 .
C39A H39B 0.9800 .
C39A H39C 0.9800 .
C31B C36B 1.394(7) .
C31B C32B 1.407(7) .
C32B C33B 1.390(7) .
C32B C37B 1.503(8) .
C33B C34B 1.382(7) .
C33B H33B 0.9500 .
C34B C35B 1.397(7) .
C34B C38B 1.529(8) .
C35B C36B 1.397(7) .
C35B H35B 0.9500 .
C36B C39B 1.512(8) .
C37B H37D 0.9800 .
C37B H37E 0.9800 .
C37B H37F 0.9800 .
C38B H38D 0.9800 .
C38B H38E 0.9800 .
C38B H38F 0.9800 .
C39B H39D 0.9800 .
C39B H39E 0.9800 .
C39B H39F 0.9800 .
C40 C41 1.409(4) .
C40 C45 1.414(3) .
C41 C42 1.388(4) .
C41 C46 1.504(4) .
C42 C43 1.391(4) .
C42 H42 0.9500 .
C43 C44 1.376(4) .
C43 C47 1.504(4) .
C44 C45 1.386(4) .
C44 H44 0.9500 .
C45 C48 1.497(4) .
C46 H46A 0.9800 .
C46 H46B 0.9800 .
C46 H46C 0.9800 .
C47 H47A 0.9800 .
C47 H47B 0.9800 .
C47 H47C 0.9800 .
C48 H48A 0.9800 .
C48 H48B 0.9800 .
C48 H48C 0.9800 .
O1A C49A 1.470(9) .
O1A C52A 1.507(9) .
C49A C50A 1.510(7) .
C49A H49A 0.9900 .
C49A H49B 0.9900 .
C50A C51A 1.501(18) .
C50A H50A 0.9900 .
C50A H50B 0.9900 .
C51A C52A 1.512(7) .
C51A H51A 0.9900 .
C51A H51B 0.9900 .
C52A H52A 0.9900 .
C52A H52B 0.9900 .
O1B C49B 1.473(9) .
O1B C52B 1.509(10) .
C49B C50B 1.511(8) .
C49B H49C 0.9900 .
C49B H49D 0.9900 .
C50B C51B 1.500(18) .
C50B H50C 0.9900 .
C50B H50D 0.9900 .
C51B C52B 1.512(8) .
C51B H51C 0.9900 .
C51B H51D 0.9900 .
C52B H52C 0.9900 .
C52B H52D 0.9900 .
C53A C54A 1.3900 .
C53A C58A 1.3900 .
C53A H53A 0.9500 .
C54A C55A 1.3900 .
C54A H54A 0.9500 .
C55A C56A 1.3900 .
C55A H55A 0.9500 .
C56A C57A 1.3900 .
C56A H56A 0.9500 .
C57A C58A 1.3900 .
C57A H57A 0.9500 .
C58A H58A 0.9500 .
C53B C54B 1.3900 .
C53B C58B 1.3900 .
C53B H53B 0.9500 .
C54B C55B 1.3900 .
C54B H54B 0.9500 .
C55B C56B 1.3900 .
C55B H55B 0.9500 .
C56B C57B 1.3900 .
C56B H56B 0.9500 .
C57B C58B 1.3900 .
C57B H57B 0.9500 .
C58B H58B 0.9500 .

loop_
_geom_torsion_atom_site_label_1
_geom_torsion_atom_site_label_2
_geom_torsion_atom_site_label_3
_geom_torsion_atom_site_label_4
_geom_torsion
_geom_torsion_site_symmetry_1
_geom_torsion_site_symmetry_2
_geom_torsion_site_symmetry_3
_geom_torsion_site_symmetry_4
C1B N1 C1A C2A 170(20) . . . .
Mg1 N1 C1A C2A 110.7(4) . . . .
Bi1 N1 C1A C2A -38.7(7) . . . .
C1B N1 C1A C6A 0(19) . . . .
Mg1 N1 C1A C6A -59.2(8) . . . .
Bi1 N1 C1A C6A 151.3(3) . . . .
C6A C1A C2A C3A 0.0 . . . .
N1 C1A C2A C3A -169.9(8) . . . .
C6A C1A C2A C7 -170.6(7) . . . .
N1 C1A C2A C7 19.5(5) . . . .
C1A C2A C3A C4A 0.0 . . . .
C7 C2A C3A C4A 171.8(6) . . . .
C2A C3A C4A C5A 0.0 . . . .
C3A C4A C5A C6A 0.0 . . . .
C4A C5A C6A C1A 0.0 . . . .
C4A C5A C6A C16A -177.8(7) . . . .
C2A C1A C6A C5A 0.0 . . . .
N1 C1A C6A C5A 169.9(9) . . . .
C2A C1A C6A C16A 177.8(7) . . . .
N1 C1A C6A C16A -12.3(7) . . . .
C5A C6A C16A C17A 109.1(10) . . . .
C1A C6A C16A C17A -68.7(11) . . . .
C5A C6A C16A C21A -60.6(11) . . . .
C1A C6A C16A C21A 121.6(9) . . . .
C21A C16A C17A C18A 0.6(16) . . . .
C6A C16A C17A C18A -169.0(8) . . . .
C21A C16A C17A C22A 179.0(12) . . . .
C6A C16A C17A C22A 9.3(17) . . . .
C16A C17A C18A C19A -0.1(14) . . . .
C22A C17A C18A C19A -178.5(10) . . . .
C17A C18A C19A C20A 0.3(11) . . . .
C17A C18A C19A C23A -178.0(8) . . . .
C18A C19A C20A C21A -1.0(12) . . . .
C23A C19A C20A C21A 177.3(9) . . . .
C19A C20A C21A C16A 1.4(15) . . . .
C19A C20A C21A C24A 176.3(11) . . . .
C17A C16A C21A C20A -1.2(16) . . . .
C6A C16A C21A C20A 168.8(9) . . . .
C17A C16A C21A C24A -175.9(13) . . . .
C6A C16A C21A C24A -5.9(17) . . . .
C1A N1 C1B C6B 173(20) . . . .
Mg1 N1 C1B C6B -63.6(11) . . . .
Bi1 N1 C1B C6B 143.3(5) . . . .
C1A N1 C1B C2B -3(19) . . . .
Mg1 N1 C1B C2B 120.7(7) . . . .
Bi1 N1 C1B C2B -32.4(11) . . . .
N1 C1B C2B C3B -175.1(11) . . . .
C6B C1B C2B C3B 9.1(9) . . . .
N1 C1B C2B C7 2.5(10) . . . .
C6B C1B C2B C7 -173.3(7) . . . .
C1B C2B C3B C4B -4.8(9) . . . .
C7 C2B C3B C4B 177.8(7) . . . .
C2B C3B C4B C5B -2.7(9) . . . .
C3B C4B C5B C6B 5.6(9) . . . .
C4B C5B C6B C1B -0.8(10) . . . .
C4B C5B C6B C16B -177.0(7) . . . .
N1 C1B C6B C5B 177.5(10) . . . .
C2B C1B C6B C5B -6.3(9) . . . .
N1 C1B C6B C16B -6.6(11) . . . .
C2B C1B C6B C16B 169.6(8) . . . .
C5B C6B C16B C17B 110.2(11) . . . .
C1B C6B C16B C17B -65.9(13) . . . .
C5B C6B C16B C21B -64.8(13) . . . .
C1B C6B C16B C21B 119.1(11) . . . .
C21B C16B C17B C18B -1.5(17) . . . .
C6B C16B C17B C18B -176.6(9) . . . .
C21B C16B C17B C22B 178.6(13) . . . .
C6B C16B C17B C22B 3.5(18) . . . .
C16B C17B C18B C19B 2.4(14) . . . .
C22B C17B C18B C19B -177.7(11) . . . .
C17B C18B C19B C20B -3.3(11) . . . .
C17B C18B C19B C23B 177.8(9) . . . .
C18B C19B C20B C21B 3.3(13) . . . .
C23B C19B C20B C21B -177.9(9) . . . .
C19B C20B C21B C16B -2.4(16) . . . .
C19B C20B C21B C24B -176.1(12) . . . .
C17B C16B C21B C20B 1.5(17) . . . .
C6B C16B C21B C20B 176.5(9) . . . .
C17B C16B C21B C24B 175.1(13) . . . .
C6B C16B C21B C24B -9.9(19) . . . .
C1A C2A C7 C8 -86.2(5) . . . .
C3A C2A C7 C8 102.7(5) . . . .
C1A C2A C7 C12 90.7(5) . . . .
C3A C2A C7 C12 -80.5(6) . . . .
C1A C2A C7 C2B 99(5) . . . .
C3A C2A C7 C2B -72(5) . . . .
C3B C2B C7 C2A 110(5) . . . .
C1B C2B C7 C2A -68(5) . . . .
C3B C2B C7 C8 104.2(7) . . . .
C1B C2B C7 C8 -73.3(6) . . . .
C3B C2B C7 C12 -78.0(8) . . . .
C1B C2B C7 C12 104.5(5) . . . .
C2A C7 C8 C9 175.0(4) . . . .
C12 C7 C8 C9 -2.0(4) . . . .
C2B C7 C8 C9 175.7(4) . . . .
C2A C7 C8 C13 -4.4(5) . . . .
C12 C7 C8 C13 178.6(3) . . . .
C2B C7 C8 C13 -3.6(5) . . . .
C7 C8 C9 C10 1.0(4) . . . .
C13 C8 C9 C10 -179.6(3) . . . .
C8 C9 C10 C11 0.7(4) . . . .
C8 C9 C10 C14 179.5(3) . . . .
C9 C10 C11 C12 -1.4(4) . . . .
C14 C10 C11 C12 179.8(3) . . . .
C10 C11 C12 C7 0.4(4) . . . .
C10 C11 C12 C15 -176.3(3) . . . .
C2A C7 C12 C11 -175.4(4) . . . .
C8 C7 C12 C11 1.4(4) . . . .
C2B C7 C12 C11 -176.6(4) . . . .
C2A C7 C12 C15 1.2(5) . . . .
C8 C7 C12 C15 178.0(3) . . . .
C2B C7 C12 C15 0.1(5) . . . .
Mg1 N2 C25 C26 -31.3(4) . . . .
Bi1 N2 C25 C26 153.6(2) . . . .
Mg1 N2 C25 C30 148.0(2) . . . .
Bi1 N2 C25 C30 -27.1(3) . . . .
N2 C25 C26 C27 175.3(3) . . . .
C30 C25 C26 C27 -4.0(4) . . . .
N2 C25 C26 C31B -12.8(6) . . . .
C30 C25 C26 C31B 167.9(5) . . . .
N2 C25 C26 C31A -2.7(5) . . . .
C30 C25 C26 C31A 177.9(3) . . . .
C25 C26 C27 C28 1.5(5) . . . .
C31B C26 C27 C28 -170.2(5) . . . .
C31A C26 C27 C28 179.7(4) . . . .
C26 C27 C28 C29 1.7(5) . . . .
C27 C28 C29 C30 -2.2(4) . . . .
C28 C29 C30 C25 -0.5(4) . . . .
C28 C29 C30 C40 175.7(3) . . . .
N2 C25 C30 C29 -175.8(2) . . . .
C26 C25 C30 C29 3.5(4) . . . .
N2 C25 C30 C40 8.1(4) . . . .
C26 C25 C30 C40 -172.6(2) . . . .
C27 C26 C31A C32A 105.0(4) . . . .
C25 C26 C31A C32A -76.8(4) . . . .
C31B C26 C31A C32A -16(3) . . . .
C27 C26 C31A C36A -74.4(4) . . . .
C25 C26 C31A C36A 103.8(4) . . . .
C31B C26 C31A C36A 165(4) . . . .
C36A C31A C32A C33A 0.0 . . . .
C26 C31A C32A C33A -179.4(5) . . . .
C36A C31A C32A C37A -178.1(10) . . . .
C26 C31A C32A C37A 2.5(10) . . . .
C31A C32A C33A C34A 0.0 . . . .
C37A C32A C33A C34A 178.1(10) . . . .
C32A C33A C34A C35A 0.0 . . . .
C32A C33A C34A C38A -174.7(7) . . . .
C33A C34A C35A C36A 0.0 . . . .
C38A C34A C35A C36A 174.4(7) . . . .
C34A C35A C36A C31A 0.0 . . . .
C34A C35A C36A C39A 175.9(5) . . . .
C32A C31A C36A C35A 0.0 . . . .
C26 C31A C36A C35A 179.4(5) . . . .
C32A C31A C36A C39A -175.6(6) . . . .
C26 C31A C36A C39A 3.8(6) . . . .
C27 C26 C31B C36B -66.6(10) . . . .
C25 C26 C31B C36B 121.5(7) . . . .
C31A C26 C31B C36B -2(3) . . . .
C27 C26 C31B C32B 103.3(8) . . . .
C25 C26 C31B C32B -68.6(9) . . . .
C31A C26 C31B C32B 167(4) . . . .
C36B C31B C32B C33B -5.7(12) . . . .
C26 C31B C32B C33B -175.6(8) . . . .
C36B C31B C32B C37B 172.2(15) . . . .
C26 C31B C32B C37B 2.4(17) . . . .
C31B C32B C33B C34B 0.9(12) . . . .
C37B C32B C33B C34B -177.1(14) . . . .
C32B C33B C34B C35B 2.6(12) . . . .
C32B C33B C34B C38B -176.4(11) . . . .
C33B C34B C35B C36B -1.2(12) . . . .
C38B C34B C35B C36B 177.9(11) . . . .
C32B C31B C36B C35B 7.2(12) . . . .
C26 C31B C36B C35B 177.4(8) . . . .
C32B C31B C36B C39B -171.9(9) . . . .
C26 C31B C36B C39B -1.7(13) . . . .
C34B C35B C36B C31B -3.8(12) . . . .
C34B C35B C36B C39B 175.4(9) . . . .
C29 C30 C40 C41 102.8(3) . . . .
C25 C30 C40 C41 -81.0(3) . . . .
C29 C30 C40 C45 -79.5(3) . . . .
C25 C30 C40 C45 96.7(3) . . . .
C45 C40 C41 C42 -2.1(4) . . . .
C30 C40 C41 C42 175.7(2) . . . .
C45 C40 C41 C46 178.9(2) . . . .
C30 C40 C41 C46 -3.3(4) . . . .
C40 C41 C42 C43 0.4(4) . . . .
C46 C41 C42 C43 179.4(3) . . . .
C41 C42 C43 C44 1.4(5) . . . .
C41 C42 C43 C47 -178.7(3) . . . .
C42 C43 C44 C45 -1.5(4) . . . .
C47 C43 C44 C45 178.6(3) . . . .
C43 C44 C45 C40 -0.2(4) . . . .
C43 C44 C45 C48 -178.7(3) . . . .
C41 C40 C45 C44 2.0(4) . . . .
C30 C40 C45 C44 -175.8(2) . . . .
C41 C40 C45 C48 -179.4(3) . . . .
C30 C40 C45 C48 2.7(4) . . . .
C52A O1A C49A C50A -22(3) . . . .
Mg1 O1A C49A C50A -178(2) . . . .
O1A C49A C50A C51A 36(3) . . . .
C49A C50A C51A C52A -36(2) . . . .
C49A O1A C52A C51A 0(2) . . . .
Mg1 O1A C52A C51A 155.6(12) . . . .
C50A C51A C52A O1A 22.1(17) . . . .
C52B O1B C49B C50B 31(3) . . . .
Mg1 O1B C49B C50B 172(2) . . . .
O1B C49B C50B C51B -39(3) . . . .
C49B C50B C51B C52B 31(3) . . . .
C49B O1B C52B C51B -12(2) . . . .
Mg1 O1B C52B C51B -154.8(12) . . . .
C50B C51B C52B O1B -12(2) . . . .
C58A C53A C54A C55A 0.0 . . . .
C53A C54A C55A C56A 0.0 . . . .
C54A C55A C56A C57A 0.0 . . . .
C55A C56A C57A C58A 0.0 . . . .
C56A C57A C58A C53A 0.0 . . . .
C54A C53A C58A C57A 0.0 . . . .
C58B C53B C54B C55B 0.0 . . . .
C53B C54B C55B C56B 0.0 . . . .
C54B C55B C56B C57B 0.0 . . . .
C55B C56B C57B C58B 0.0 . . . .
C56B C57B C58B C53B 0.0 . . . .
C54B C53B C58B C57B 0.0 . . . .
